data_7711802
loop_
_publ_author_name
'Li, Min'
'Han, Jiayi'
'Wu, Haipeng'
'Du, Yi-En'
'Liu, Yufang'
'Chen, Yongqiang'
'Chen, Sanping'

_publ_section_title
;
 Effects of strong coordination bonds at the axial or equatorial positions
 on magnetic relaxation for pentagonal bipyramidal dysprosium(III)
 single-ion magnets.
;
_journal_issue 44
_journal_name_full 'Dalton transactions (Cambridge, England : 2003)'
_journal_page_first 16964
_journal_page_last 16972
_journal_paper_doi 10.1039/d2dt02402k
_journal_volume 51
_journal_year 2022
_chemical_formula_moiety 'C20 H22 Cl2 Dy N6 O3'
_chemical_formula_sum 'C21 H21 Cl2 Dy N5 O3'
_chemical_formula_weight 624.83
_space_group_crystal_system monoclinic
_space_group_IT_number 14
_space_group_name_Hall '-P 2ybc'
_space_group_name_H-M_alt 'P 1 21/c 1'
_atom_sites_solution_hydrogens mixed
_audit_creation_date 2021-08-02
_audit_creation_method
;
Olex2 1.2
(compiled 2018.05.29 svn.r3508 for OlexSys, GUI svn.r5506)
;
_audit_update_record
;
2021-09-06 deposited with the CCDC.	2022-10-13 downloaded from the CCDC.
;
_cell_angle_alpha 90
_cell_angle_beta 107.146(2)
_cell_angle_gamma 90
_cell_formula_units_Z 4
_cell_length_a 9.6018(2)
_cell_length_b 21.7017(5)
_cell_length_c 13.7591(3)
_cell_measurement_reflns_used 8600
_cell_measurement_temperature 293(2)
_cell_measurement_theta_max 75.7370
_cell_measurement_theta_min 3.8920
_cell_volume 2739.64(11)
_computing_cell_refinement 'CrysAlisPro 1.171.41.112a (Rigaku OD, 2021)'
_computing_data_collection 'CrysAlisPro 1.171.41.112a (Rigaku OD, 2021)'
_computing_data_reduction 'CrysAlisPro 1.171.41.112a (Rigaku OD, 2021)'
_computing_molecular_graphics 'Olex2 (Dolomanov et al., 2009)'
_computing_publication_material 'Olex2 (Dolomanov et al., 2009)'
_computing_structure_refinement 'ShelXL (Sheldrick, 2015)'
_diffrn_ambient_temperature 293(2)
_diffrn_detector 'Hybrid Pixel Array Detector'
_diffrn_detector_area_resol_mean 10.0000
_diffrn_detector_type HyPix
_diffrn_measured_fraction_theta_full 0.991
_diffrn_measured_fraction_theta_max 0.991
_diffrn_measurement_details
;
List of Runs (angles in degrees, time in seconds):

  # Type    Start    End  Width  t~exp~   \w     \q     \k     \f   Frames
#--------------------------------------------------------------------------
  1  \w    -93.00 -66.00   1.00    0.10    --  -48.45-138.00  23.00   27
  2  \w    -94.00 -46.00   1.00    0.10    --  -48.45 138.00  85.00   48
  3  \w   -119.00 -70.00   1.00    0.10    --  -48.45-131.00-160.00   49
  4  \w     48.00  73.00   1.00    0.10    --   48.45-138.00  23.00   25
  5  \w     44.00  69.00   1.00    0.10    --   48.45-131.00-160.00   25
  6  \w    -27.00  27.00   1.00    0.10    --  -48.45  19.00-180.00   54
  7  \w   -120.00 -73.00   1.00    0.10    --  -48.45-125.00 -30.00   47
  8  \w    -25.00  27.00   1.00    0.10    --  -48.45  19.00 -60.00   52
  9  \w   -133.00-107.00   1.00    0.80    --  -86.25-138.00  23.00   26
 10  \w   -159.00 -83.00   1.00    0.80    --  -86.25-131.00-160.00   76
 11  \w   -111.00 -73.00   1.00    0.80    --  -86.25 -19.00  30.00   38
 12  \w   -162.00-115.00   1.00    0.80    --  -86.25 -19.00  30.00   47
 13  \w     83.00 116.00   1.00    0.80    --  106.49-131.00-160.00   33
 14  \w    107.00 132.00   1.00    0.80    --  106.49 138.00  85.00   25
 15  \w     92.00 125.00   1.00    0.80    --  106.49 131.00 -90.00   33
 16  \w     89.00 121.00   1.00    0.80    --  106.49-138.00  23.00   32
 17  \w     95.00 178.00   1.00    0.80    --  106.49 125.00 120.00   83
 18  \w     94.00 124.00   1.00    0.80    --  106.49  19.00  30.00   30
 19  \w     36.00  66.00   1.00    0.80    --  106.49 -57.00  90.00   30
 20  \w     35.00 105.00   1.00    0.80    --  106.49 -99.00  30.00   70
 21  \w     35.00  65.00   1.00    0.80    --  106.49 -57.00-150.00   30
 22  \w     40.00  66.00   1.00    0.80    --  106.49 -57.00-180.00   26
 23  \w     36.00 105.00   1.00    0.80    --  106.49 -99.00-180.00   69
 24  \w    135.00 162.00   1.00    0.80    --  106.49  19.00  30.00   27
 25  \w     34.00  66.00   1.00    0.80    --  106.49 -57.00  60.00   32
;
_diffrn_measurement_device 'four-circle diffractometer'
_diffrn_measurement_device_type 'XtaLAB Synergy, Dualflex, HyPix'
_diffrn_measurement_method '\w scans'
_diffrn_orient_matrix_type 'CrysAlisPro convention (1999,Acta A55,543-557)'
_diffrn_orient_matrix_UB_11 -0.0423476000
_diffrn_orient_matrix_UB_12 0.0412952000
_diffrn_orient_matrix_UB_13 -0.0952444000
_diffrn_orient_matrix_UB_21 0.0256360000
_diffrn_orient_matrix_UB_22 0.0576653000
_diffrn_orient_matrix_UB_23 0.0683559000
_diffrn_orient_matrix_UB_31 0.1604141000
_diffrn_orient_matrix_UB_32 0.0016710000
_diffrn_orient_matrix_UB_33 0.0000051000
_diffrn_radiation_monochromator mirror
_diffrn_radiation_probe x-ray
_diffrn_radiation_type CuK\a
_diffrn_radiation_wavelength 1.54184
_diffrn_reflns_av_R_equivalents 0.0801
_diffrn_reflns_av_unetI/netI 0.0623
_diffrn_reflns_Laue_measured_fraction_full 0.991
_diffrn_reflns_Laue_measured_fraction_max 0.991
_diffrn_reflns_limit_h_max 11
_diffrn_reflns_limit_h_min -6
_diffrn_reflns_limit_k_max 23
_diffrn_reflns_limit_k_min -25
_diffrn_reflns_limit_l_max 16
_diffrn_reflns_limit_l_min -16
_diffrn_reflns_number 18089
_diffrn_reflns_point_group_measured_fraction_full 0.991
_diffrn_reflns_point_group_measured_fraction_max 0.991
_diffrn_reflns_theta_full 67.065
_diffrn_reflns_theta_max 67.065
_diffrn_reflns_theta_min 3.931
_diffrn_source 'micro-focus sealed X-ray tube'
_diffrn_source_type 'PhotonJet (Cu) X-ray Source'
_exptl_absorpt_coefficient_mu 16.624
_exptl_absorpt_correction_T_max 1.00000
_exptl_absorpt_correction_T_min 0.41475
_exptl_absorpt_correction_type multi-scan
_exptl_absorpt_process_details
;
CrysAlisPro 1.171.41.112a (Rigaku Oxford Diffraction, 2021)
Empirical absorption correction using spherical harmonics,
implemented in SCALE3 ABSPACK scaling algorithm.
;
_exptl_crystal_colour 'clear light orange'
_exptl_crystal_colour_lustre clear
_exptl_crystal_colour_modifier light
_exptl_crystal_colour_primary orange
_exptl_crystal_density_diffrn 1.515
_exptl_crystal_description block
_exptl_crystal_F_000 1224
_exptl_crystal_size_max 0.05
_exptl_crystal_size_mid 0.03
_exptl_crystal_size_min 0.03
_refine_diff_density_max 1.595
_refine_diff_density_min -1.003
_refine_diff_density_rms 0.120
_refine_ls_extinction_method none
_refine_ls_goodness_of_fit_ref 1.095
_refine_ls_hydrogen_treatment constr
_refine_ls_matrix_type full
_refine_ls_number_parameters 290
_refine_ls_number_reflns 4852
_refine_ls_number_restraints 0
_refine_ls_restrained_S_all 1.095
_refine_ls_R_factor_all 0.0720
_refine_ls_R_factor_gt 0.0610
_refine_ls_shift/su_max 0.000
_refine_ls_shift/su_mean 0.000
_refine_ls_structure_factor_coef Fsqd
_refine_ls_weighting_details 'w=1/[\s^2^(Fo^2^)+(0.0428P)^2^+16.4759P] where P=(Fo^2^+2Fc^2^)/3'
_refine_ls_weighting_scheme calc
_refine_ls_wR_factor_gt 0.1512
_refine_ls_wR_factor_ref 0.1560
_reflns_Friedel_coverage 0.000
_reflns_number_gt 4125
_reflns_number_total 4852
_reflns_threshold_expression 'I > 2\s(I)'
_cod_data_source_file d2dt02402k2.cif
_cod_data_source_block 2
_cod_original_cell_volume 2739.63(11)
_cod_database_code 7711802
_shelx_shelxl_version_number 2018/3
_chemical_oxdiff_formula DyCNO
_shelx_space_group_comment
;
The symmetry employed for this shelxl refinement is uniquely defined
by the following loop, which should always be used as a source of
symmetry information in preference to the above space-group names.
They are only intended as comments.
;
_shelx_estimated_absorpt_t_max 0.635
_shelx_estimated_absorpt_t_min 0.490
_diffrn_oxdiff_digest_frames
;
016a623beb5eda8022af02b70f3ead9e8f000277c8b
;
_reflns_odcompleteness_completeness 99.15
_reflns_odcompleteness_iscentric 1
_reflns_odcompleteness_theta 66.97
_olex2_refinement_description
;
1. Fixed Uiso
 At 1.2 times of:
  All C(H) groups, All C(H,H) groups, All N(H) groups, All N(H,H) groups
2.a Rotating group:
 N5(H5A,H5B)
2.b Ternary CH refined with riding coordinates:
 N2(H2), N3(H3)
2.c Secondary CH2 refined with riding coordinates:
 C7(H7A,H7B), C6(H6A,H6B), C8(H8A,H8B)
2.d Aromatic/amide H refined with riding coordinates:
 C19(H19), C12(H12), C3(H3A), C16(H16), C4(H4), C11(H11), C17(H17), C13(H13),
 C1(H1), C9(H9), C14(H14), C2(H2A)
;
_olex2_submission_special_instructions 'No special instructions were received'
_oxdiff_exptl_absorpt_empirical_details
;
Empirical correction (ABSPACK) includes:
- Absorption correction using spherical harmonics
- Frame scaling
;
_oxdiff_exptl_absorpt_empirical_full_max 1.645
_oxdiff_exptl_absorpt_empirical_full_min 0.658

loop_
_space_group_symop_operation_xyz
'x, y, z'
'-x, y+1/2, -z+1/2'
'-x, -y, -z'
'x, -y-1/2, z-1/2'

loop_
_atom_site_label
_atom_site_type_symbol
_atom_site_fract_x
_atom_site_fract_y
_atom_site_fract_z
_atom_site_U_iso_or_equiv
_atom_site_adp_type
_atom_site_occupancy
_atom_site_site_symmetry_order
_atom_site_calc_flag
_atom_site_refinement_flags_posn
_atom_site_refinement_flags_adp
_atom_site_refinement_flags_occupancy
_atom_site_disorder_assembly
_atom_site_disorder_group
Dy1 Dy 0.09021(5) 0.63448(2) 0.61692(3) 0.04367(18) Uani 1 1 d . . . . .
Cl1 Cl 0.2111(3) 0.53494(10) 0.5757(2) 0.0717(7) Uani 1 1 d . . . . .
Cl2 Cl -0.0381(3) 0.74029(11) 0.6300(3) 0.0857(8) Uani 1 1 d . . . . .
O1 O 0.1665(6) 0.6263(3) 0.7783(4) 0.0596(15) Uani 1 1 d . . . . .
N1 N -0.1294(8) 0.5816(4) 0.6475(5) 0.0572(18) Uani 1 1 d . . . . .
N2 N -0.1179(7) 0.6123(3) 0.4624(5) 0.0523(17) Uani 1 1 d . . . . .
H2 H -0.108047 0.568618 0.447881 0.063 Uiso 1 1 calc R . . . .
O3 O 0.3498(15) 0.6319(5) 1.2513(7) 0.129(4) Uani 1 1 d . . . . .
C19 C 0.2229(11) 0.6466(4) 1.0490(7) 0.061(2) Uani 1 1 d . . . . .
H19 H 0.181492 0.666893 1.093267 0.073 Uiso 1 1 calc R . . . .
N6 N 0.4131(14) 0.6092(5) 1.1960(7) 0.090(3) Uani 1 1 d . . . . .
N3 N 0.1338(8) 0.6767(4) 0.4583(5) 0.0586(18) Uani 1 1 d . . . . .
H3 H 0.100277 0.719578 0.453538 0.070 Uiso 1 1 calc R . . . .
N5 N 0.0405(10) 0.6882(4) 0.9040(7) 0.078(2) Uani 1 1 d . . . . .
H5A H 0.006599 0.681179 0.839299 0.093 Uiso 1 1 d GR . . . .
H5B H -0.027140 0.680076 0.932132 0.093 Uiso 1 1 d GR . . . .
C12 C 0.5951(13) 0.7475(7) 0.6702(12) 0.101(4) Uani 1 1 d . . . . .
H12 H 0.683978 0.767226 0.679533 0.121 Uiso 1 1 calc R . . . .
C3 C -0.3802(12) 0.5331(7) 0.6789(11) 0.099(4) Uani 1 1 d . . . . .
H3A H -0.464689 0.517543 0.689663 0.118 Uiso 1 1 calc R . . . .
C16 C 0.3474(11) 0.5850(5) 0.9194(7) 0.073(3) Uani 1 1 d . . . . .
H16 H 0.389220 0.563950 0.876139 0.088 Uiso 1 1 calc R . . . .
C4 C -0.3832(10) 0.5620(5) 0.5916(10) 0.076(3) Uani 1 1 d . . . . .
H4 H -0.471436 0.565884 0.540693 0.091 Uiso 1 1 calc R . . . .
C20 C 0.1602(9) 0.6515(4) 0.9444(6) 0.0498(19) Uani 1 1 d . . . . .
C11 C 0.5108(12) 0.7320(5) 0.5758(10) 0.082(3) Uani 1 1 d . . . . .
H11 H 0.540584 0.741946 0.519235 0.098 Uiso 1 1 calc R . . . .
C17 C 0.4101(12) 0.5807(6) 1.0250(8) 0.078(3) Uani 1 1 d . . . . .
H17 H 0.493496 0.557252 1.052387 0.094 Uiso 1 1 calc R . . . .
C15 C 0.2253(9) 0.6200(4) 0.8793(6) 0.052(2) Uani 1 1 d . . . . .
C10 C 0.3798(9) 0.7013(4) 0.5636(7) 0.057(2) Uani 1 1 d . . . . .
C13 C 0.5470(13) 0.7335(7) 0.7506(11) 0.111(5) Uani 1 1 d . . . . .
H13 H 0.603036 0.743367 0.816284 0.133 Uiso 1 1 calc R . . . .
N4 N 0.3326(8) 0.6888(3) 0.6439(6) 0.062(2) Uani 1 1 d . . . . .
C18 C 0.3457(11) 0.6117(5) 1.0864(6) 0.061(2) Uani 1 1 d . . . . .
C5 C -0.2604(9) 0.5857(4) 0.5763(7) 0.057(2) Uani 1 1 d . . . . .
C7 C -0.1134(12) 0.6448(5) 0.3698(7) 0.077(3) Uani 1 1 d . . . . .
H7A H -0.149779 0.686442 0.369969 0.092 Uiso 1 1 calc R . . . .
H7B H -0.174349 0.623639 0.310239 0.092 Uiso 1 1 calc R . . . .
C1 C -0.1235(12) 0.5524(6) 0.7351(8) 0.083(3) Uani 1 1 d . . . . .
H1 H -0.034267 0.549112 0.785188 0.099 Uiso 1 1 calc R . . . .
O2 O 0.5321(12) 0.5835(6) 1.2277(7) 0.126(4) Uani 1 1 d . . . . .
C6 C -0.2597(9) 0.6173(5) 0.4816(8) 0.064(2) Uani 1 1 d . . . . .
H6A H -0.334118 0.599366 0.424983 0.077 Uiso 1 1 calc R . . . .
H6B H -0.283282 0.660438 0.486148 0.077 Uiso 1 1 calc R . . . .
C9 C 0.2874(12) 0.6797(5) 0.4627(8) 0.075(3) Uani 1 1 d . . . . .
H9 H 0.323108 0.669316 0.408961 0.090 Uiso 1 1 calc R . . . .
C8 C 0.0419(13) 0.6462(5) 0.3666(7) 0.078(3) Uani 1 1 d . . . . .
H8A H 0.076380 0.604497 0.362894 0.094 Uiso 1 1 calc R . . . .
H8B H 0.047452 0.668349 0.306590 0.094 Uiso 1 1 calc R . . . .
C14 C 0.4179(11) 0.7054(6) 0.7347(9) 0.083(3) Uani 1 1 d . . . . .
H14 H 0.386178 0.696949 0.791006 0.099 Uiso 1 1 calc R . . . .
C2 C -0.2447(14) 0.5273(7) 0.7527(10) 0.103(4) Uani 1 1 d . . . . .
H2A H -0.237122 0.506676 0.813303 0.124 Uiso 1 1 calc R . . . .

loop_
_atom_site_aniso_label
_atom_site_aniso_U_11
_atom_site_aniso_U_22
_atom_site_aniso_U_33
_atom_site_aniso_U_23
_atom_site_aniso_U_13
_atom_site_aniso_U_12
Dy1 0.0474(3) 0.0431(3) 0.0386(3) -0.00570(19) 0.00969(18) -0.0052(2)
Cl1 0.0611(13) 0.0488(12) 0.0975(18) -0.0157(12) 0.0117(12) 0.0051(10)
Cl2 0.0945(18) 0.0488(13) 0.128(2) -0.0106(14) 0.0545(17) 0.0049(12)
O1 0.060(3) 0.075(4) 0.038(3) -0.009(3) 0.006(3) -0.008(3)
N1 0.053(4) 0.063(5) 0.053(4) 0.000(3) 0.011(3) -0.013(3)
N2 0.057(4) 0.045(4) 0.046(4) -0.004(3) 0.000(3) 0.003(3)
O3 0.203(12) 0.130(9) 0.057(5) -0.014(5) 0.041(6) -0.001(7)
C19 0.078(6) 0.057(5) 0.052(5) -0.010(4) 0.027(5) -0.014(5)
N6 0.117(8) 0.091(7) 0.048(5) 0.004(5) 0.005(6) -0.031(6)
N3 0.069(5) 0.059(4) 0.051(4) 0.011(3) 0.023(4) 0.007(4)
N5 0.091(6) 0.079(6) 0.068(5) -0.007(5) 0.031(5) 0.009(5)
C12 0.070(7) 0.116(11) 0.125(11) -0.045(9) 0.041(8) -0.040(7)
C3 0.055(7) 0.129(11) 0.117(11) -0.001(9) 0.032(7) -0.036(7)
C16 0.063(6) 0.100(8) 0.053(6) -0.010(5) 0.011(4) 0.012(6)
C4 0.044(5) 0.079(7) 0.101(9) -0.011(6) 0.017(5) -0.008(5)
C20 0.059(5) 0.045(4) 0.047(5) -0.004(4) 0.018(4) -0.003(4)
C11 0.072(7) 0.075(7) 0.116(10) -0.010(7) 0.055(7) -0.009(6)
C17 0.071(6) 0.102(9) 0.054(6) 0.007(6) 0.006(5) 0.016(6)
C15 0.050(5) 0.064(5) 0.042(4) -0.005(4) 0.011(4) -0.004(4)
C10 0.054(5) 0.055(5) 0.071(6) -0.001(4) 0.033(4) 0.004(4)
C13 0.072(8) 0.155(14) 0.106(10) -0.038(9) 0.025(7) -0.057(8)
N4 0.060(4) 0.056(4) 0.074(5) -0.016(4) 0.025(4) -0.018(4)
C18 0.072(6) 0.069(6) 0.039(4) -0.002(4) 0.011(4) -0.019(5)
C5 0.047(5) 0.052(5) 0.067(6) -0.015(4) 0.011(4) -0.007(4)
C7 0.084(7) 0.078(7) 0.049(6) 0.015(5) -0.011(5) 0.000(5)
C1 0.072(7) 0.103(9) 0.065(7) 0.009(6) 0.008(5) -0.026(6)
O2 0.119(8) 0.166(10) 0.065(5) 0.024(6) -0.016(5) -0.020(7)
C6 0.047(5) 0.063(6) 0.071(6) 0.000(5) -0.001(4) 0.006(4)
C9 0.084(7) 0.096(8) 0.059(6) -0.003(5) 0.043(5) 0.001(6)
C8 0.101(8) 0.091(8) 0.036(5) 0.013(5) 0.012(5) -0.006(6)
C14 0.068(6) 0.109(9) 0.071(7) -0.026(6) 0.021(5) -0.041(6)
C2 0.091(9) 0.133(12) 0.087(9) 0.011(8) 0.029(7) -0.050(8)

loop_
_atom_type_symbol
_atom_type_description
_atom_type_scat_dispersion_real
_atom_type_scat_dispersion_imag
_atom_type_scat_source
C C 0.0181 0.0091 'International Tables Vol C Tables 4.2.6.8 and 6.1.1.4'
H H 0.0000 0.0000 'International Tables Vol C Tables 4.2.6.8 and 6.1.1.4'
Cl Cl 0.3639 0.7018 'International Tables Vol C Tables 4.2.6.8 and 6.1.1.4'
Dy Dy -9.8046 9.8477 'International Tables Vol C Tables 4.2.6.8 and 6.1.1.4'
N N 0.0311 0.0180 'International Tables Vol C Tables 4.2.6.8 and 6.1.1.4'
O O 0.0492 0.0322 'International Tables Vol C Tables 4.2.6.8 and 6.1.1.4'

loop_
_geom_angle_atom_site_label_1
_geom_angle_atom_site_label_2
_geom_angle_atom_site_label_3
_geom_angle
_geom_angle_site_symmetry_1
_geom_angle_site_symmetry_3
_geom_angle_publ_flag
Cl1 Dy1 Cl2 171.36(10) . . ?
O1 Dy1 Cl1 96.91(18) . . ?
O1 Dy1 Cl2 91.44(19) . . ?
O1 Dy1 N1 80.6(2) . . ?
O1 Dy1 N2 144.5(2) . . ?
O1 Dy1 N3 147.3(2) . . ?
O1 Dy1 N4 82.4(2) . . ?
N1 Dy1 Cl1 96.11(18) . . ?
N1 Dy1 Cl2 87.42(19) . . ?
N2 Dy1 Cl1 87.18(17) . . ?
N2 Dy1 Cl2 87.31(17) . . ?
N2 Dy1 N1 63.9(2) . . ?
N2 Dy1 N3 68.1(2) . . ?
N2 Dy1 N4 133.1(3) . . ?
N3 Dy1 Cl1 85.07(19) . . ?
N3 Dy1 Cl2 86.70(19) . . ?
N3 Dy1 N1 131.8(2) . . ?
N3 Dy1 N4 65.0(3) . . ?
N4 Dy1 Cl1 88.22(18) . . ?
N4 Dy1 Cl2 90.69(19) . . ?
N4 Dy1 N1 162.9(2) . . ?
C15 O1 Dy1 175.4(6) . . ?
C5 N1 Dy1 119.3(6) . . ?
C1 N1 Dy1 122.8(6) . . ?
C1 N1 C5 117.7(8) . . ?
Dy1 N2 H2 105.0 . . ?
C7 N2 Dy1 115.2(6) . . ?
C7 N2 H2 105.0 . . ?
C6 N2 Dy1 112.6(5) . . ?
C6 N2 H2 105.0 . . ?
C6 N2 C7 112.9(7) . . ?
C20 C19 H19 120.2 . . ?
C18 C19 H19 120.2 . . ?
C18 C19 C20 119.5(8) . . ?
O3 N6 C18 119.0(12) . . ?
O3 N6 O2 123.2(11) . . ?
O2 N6 C18 117.8(12) . . ?
Dy1 N3 H3 105.6 . . ?
C9 N3 Dy1 113.9(6) . . ?
C9 N3 H3 105.6 . . ?
C9 N3 C8 113.6(8) . . ?
C8 N3 Dy1 111.7(6) . . ?
C8 N3 H3 105.6 . . ?
H5A N5 H5B 108.6 . . ?
C20 N5 H5A 109.3 . . ?
C20 N5 H5B 110.5 . . ?
C11 C12 H12 120.7 . . ?
C13 C12 H12 120.7 . . ?
C13 C12 C11 118.6(11) . . ?
C4 C3 H3A 121.3 . . ?
C4 C3 C2 117.4(10) . . ?
C2 C3 H3A 121.3 . . ?
C17 C16 H16 119.7 . . ?
C15 C16 H16 119.7 . . ?
C15 C16 C17 120.6(9) . . ?
C3 C4 H4 119.2 . . ?
C3 C4 C5 121.5(10) . . ?
C5 C4 H4 119.2 . . ?
C19 C20 C15 118.9(8) . . ?
N5 C20 C19 121.2(8) . . ?
N5 C20 C15 119.9(8) . . ?
C12 C11 H11 120.1 . . ?
C12 C11 C10 119.9(11) . . ?
C10 C11 H11 120.1 . . ?
C16 C17 H17 120.8 . . ?
C18 C17 C16 118.4(10) . . ?
C18 C17 H17 120.8 . . ?
O1 C15 C16 121.5(8) . . ?
O1 C15 C20 118.5(8) . . ?
C16 C15 C20 120.0(8) . . ?
C11 C10 C9 122.3(9) . . ?
N4 C10 C11 120.8(10) . . ?
N4 C10 C9 116.9(8) . . ?
C12 C13 H13 120.3 . . ?
C14 C13 C12 119.4(12) . . ?
C14 C13 H13 120.3 . . ?
C10 N4 Dy1 119.5(6) . . ?
C14 N4 Dy1 123.3(7) . . ?
C14 N4 C10 117.2(8) . . ?
C19 C18 N6 118.7(10) . . ?
C17 C18 C19 122.6(9) . . ?
C17 C18 N6 118.7(10) . . ?
N1 C5 C4 121.8(10) . . ?
N1 C5 C6 115.3(8) . . ?
C4 C5 C6 122.9(9) . . ?
N2 C7 H7A 110.0 . . ?
N2 C7 H7B 110.0 . . ?
N2 C7 C8 108.6(7) . . ?
H7A C7 H7B 108.4 . . ?
C8 C7 H7A 110.0 . . ?
C8 C7 H7B 110.0 . . ?
N1 C1 H1 119.0 . . ?
N1 C1 C2 122.1(11) . . ?
C2 C1 H1 119.0 . . ?
N2 C6 C5 111.9(7) . . ?
N2 C6 H6A 109.2 . . ?
N2 C6 H6B 109.2 . . ?
C5 C6 H6A 109.2 . . ?
C5 C6 H6B 109.2 . . ?
H6A C6 H6B 107.9 . . ?
N3 C9 C10 111.8(7) . . ?
N3 C9 H9 124.1 . . ?
C10 C9 H9 124.1 . . ?
N3 C8 C7 109.5(9) . . ?
N3 C8 H8A 109.8 . . ?
N3 C8 H8B 109.8 . . ?
C7 C8 H8A 109.8 . . ?
C7 C8 H8B 109.8 . . ?
H8A C8 H8B 108.2 . . ?
C13 C14 H14 117.9 . . ?
N4 C14 C13 124.1(11) . . ?
N4 C14 H14 117.9 . . ?
C3 C2 H2A 120.2 . . ?
C1 C2 C3 119.5(12) . . ?
C1 C2 H2A 120.2 . . ?

loop_
_geom_bond_atom_site_label_1
_geom_bond_atom_site_label_2
_geom_bond_distance
_geom_bond_site_symmetry_2
_geom_bond_publ_flag
Dy1 Cl1 2.593(2) . ?
Dy1 Cl2 2.637(2) . ?
Dy1 O1 2.131(6) . ?
Dy1 N1 2.542(7) . ?
Dy1 N2 2.498(6) . ?
Dy1 N3 2.513(7) . ?
Dy1 N4 2.537(7) . ?
O1 C15 1.344(10) . ?
N1 C5 1.351(11) . ?
N1 C1 1.349(13) . ?
N2 H2 0.9800 . ?
N2 C7 1.467(12) . ?
N2 C6 1.465(11) . ?
O3 N6 1.209(14) . ?
C19 H19 0.9300 . ?
C19 C20 1.391(12) . ?
C19 C18 1.368(14) . ?
N6 C18 1.456(12) . ?
N6 O2 1.231(14) . ?
N3 H3 0.9800 . ?
N3 C9 1.460(12) . ?
N3 C8 1.467(12) . ?
N5 H5A 0.8662 . ?
N5 H5B 0.8670 . ?
N5 C20 1.373(12) . ?
C12 H12 0.9300 . ?
C12 C11 1.355(18) . ?
C12 C13 1.352(19) . ?
C3 H3A 0.9300 . ?
C3 C4 1.348(17) . ?
C3 C2 1.400(18) . ?
C16 H16 0.9300 . ?
C16 C17 1.402(13) . ?
C16 C15 1.369(13) . ?
C4 H4 0.9300 . ?
C4 C5 1.359(13) . ?
C20 C15 1.410(12) . ?
C11 H11 0.9300 . ?
C11 C10 1.390(13) . ?
C17 H17 0.9300 . ?
C17 C18 1.362(14) . ?
C10 N4 1.339(11) . ?
C10 C9 1.486(14) . ?
C13 H13 0.9300 . ?
C13 C14 1.341(14) . ?
N4 C14 1.327(12) . ?
C5 C6 1.473(14) . ?
C7 H7A 0.9700 . ?
C7 H7B 0.9700 . ?
C7 C8 1.505(15) . ?
C1 H1 0.9300 . ?
C1 C2 1.369(15) . ?
C6 H6A 0.9700 . ?
C6 H6B 0.9700 . ?
C9 H9 0.9300 . ?
C8 H8A 0.9700 . ?
C8 H8B 0.9700 . ?
C14 H14 0.9300 . ?
C2 H2A 0.9300 . ?

loop_
_geom_torsion_atom_site_label_1
_geom_torsion_atom_site_label_2
_geom_torsion_atom_site_label_3
_geom_torsion_atom_site_label_4
_geom_torsion
_geom_torsion_site_symmetry_1
_geom_torsion_site_symmetry_2
_geom_torsion_site_symmetry_3
_geom_torsion_site_symmetry_4
_geom_torsion_publ_flag
Dy1 N1 C5 C4 -175.4(7) . . . . ?
Dy1 N1 C5 C6 4.9(10) . . . . ?
Dy1 N1 C1 C2 176.0(10) . . . . ?
Dy1 N2 C7 C8 39.1(10) . . . . ?
Dy1 N2 C6 C5 -46.0(9) . . . . ?
Dy1 N3 C9 C10 -41.1(10) . . . . ?
Dy1 N3 C8 C7 48.8(9) . . . . ?
Dy1 N4 C14 C13 179.2(11) . . . . ?
N1 C5 C6 N2 26.9(11) . . . . ?
N1 C1 C2 C3 -1(2) . . . . ?
N2 C7 C8 N3 -58.1(11) . . . . ?
O3 N6 C18 C19 8.6(15) . . . . ?
O3 N6 C18 C17 -173.3(11) . . . . ?
C19 C20 C15 O1 -178.2(8) . . . . ?
C19 C20 C15 C16 0.4(13) . . . . ?
N5 C20 C15 O1 -0.7(13) . . . . ?
N5 C20 C15 C16 177.9(9) . . . . ?
C12 C11 C10 N4 2.7(16) . . . . ?
C12 C11 C10 C9 -176.1(11) . . . . ?
C12 C13 C14 N4 1(2) . . . . ?
C3 C4 C5 N1 -0.1(17) . . . . ?
C3 C4 C5 C6 179.6(11) . . . . ?
C16 C17 C18 C19 0.1(17) . . . . ?
C16 C17 C18 N6 -177.8(10) . . . . ?
C4 C3 C2 C1 2(2) . . . . ?
C4 C5 C6 N2 -152.8(9) . . . . ?
C20 C19 C18 N6 177.5(8) . . . . ?
C20 C19 C18 C17 -0.5(15) . . . . ?
C11 C12 C13 C14 0(2) . . . . ?
C11 C10 N4 Dy1 178.8(7) . . . . ?
C11 C10 N4 C14 -1.9(14) . . . . ?
C11 C10 C9 N3 -152.4(9) . . . . ?
C17 C16 C15 O1 177.8(10) . . . . ?
C17 C16 C15 C20 -0.8(16) . . . . ?
C15 C16 C17 C18 0.5(17) . . . . ?
C10 N4 C14 C13 0.0(19) . . . . ?
C13 C12 C11 C10 -1(2) . . . . ?
N4 C10 C9 N3 28.8(12) . . . . ?
C18 C19 C20 N5 -177.2(9) . . . . ?
C18 C19 C20 C15 0.2(13) . . . . ?
C5 N1 C1 C2 0.1(17) . . . . ?
C7 N2 C6 C5 -178.5(8) . . . . ?
C1 N1 C5 C4 0.6(14) . . . . ?
C1 N1 C5 C6 -179.1(9) . . . . ?
O2 N6 C18 C19 -172.0(10) . . . . ?
O2 N6 C18 C17 6.0(15) . . . . ?
C6 N2 C7 C8 170.4(8) . . . . ?
C9 N3 C8 C7 179.3(8) . . . . ?
C9 C10 N4 Dy1 -2.4(11) . . . . ?
C9 C10 N4 C14 176.9(10) . . . . ?
C8 N3 C9 C10 -170.5(8) . . . . ?
C2 C3 C4 C5 -1(2) . . . . ?
